data_1100254
loop_
_publ_author_name
'Gr\"ob, Thorsten'
'Geiseler, Gertraud'
'Harms, Klaus'
'Greiner, Andreas'
'Dehnicke, Kurt'

_publ_section_title
;
 Phosphaniminato-Komplexe des Zirconiums: Die Kristallstrukturen von
 [ZrCl~3~(NPPh~3~)(HNPPh~3~)~2~] und [ZrCl~2~(NPPh~3~)~2~(HNPPh~3~)~2~]
;
_journal_coden_ASTM ZAACAB
_journal_issue 1
_journal_name_full
;
 Zeitschrift fuer Anorganische und Allgemeine Chemie
;
_journal_page_first 217
_journal_page_last 221
_journal_paper_doi 10.1002/1521-3749(200201)628:1<217::AID-ZAAC217>3.0.CO;2-G
_journal_volume 628
_journal_year 2002
_chemical_formula_moiety
;
C72 H62 Cl2 N4 P4 Zr1
;
_chemical_formula_sum 'C72 H62 Cl2 N4 P4 Zr'
_chemical_name_systematic
;
trans-Dichloro-bis(triphenylphosphineiminato)-bis(triphenylphosphineimine)-zir
conium
;
_space_group_IT_number 2
_symmetry_cell_setting triclinic
_symmetry_Int_Tables_number 2
_symmetry_space_group_name_Hall '-P 1'
_symmetry_space_group_name_H-M 'P -1'
_cell_angle_alpha 67.317(12)
_cell_angle_beta 87.376(12)
_cell_angle_gamma 87.103(13)
_cell_formula_units_Z 4
_cell_length_a 14.4757(15)
_cell_length_b 19.257(2)
_cell_length_c 24.570(2)
_cell_volume 6308.692
_diffrn_ambient_temperature 193
_exptl_crystal_colour colorless.
_exptl_crystal_density_diffrn 1.336
_exptl_crystal_description prism
_refine_ls_R_factor_gt 4.08
_refine_ls_wR_factor_gt 4.08
_cod_original_formula_sum 'C72 H62 Cl2 N4 P4 Zr1'
_cod_database_code 1100254

loop_
_symmetry_equiv_pos_site_id
_symmetry_equiv_pos_as_xyz
1 x,y,z
2 -x,-y,-z

loop_
_atom_site_label
_atom_site_type_symbol
_atom_site_fract_x
_atom_site_fract_y
_atom_site_fract_z
Zr1 Zr 0.96889(2) -0.76194(2) 0.20459(1)
Cl1 Cl 0.93045(7) -0.62143(5) 0.16090(5)
Cl2 Cl 0.97891(7) -0.90706(5) 0.24546(5)
N1 N 0.8566(2) -0.7777(2) 0.14443(14)
H1 H 0.87540 -0.82190 0.14440
P1 P 0.77003(6) -0.76162(6) 0.10415(4)
C1 C 0.7221(3) -0.8470(2) 0.10803(19)
N2 N 0.83558(19) -0.78008(18) 0.26255(13)
H2 H 0.79460 -0.78510 0.23900
P2 P 0.77440(6) -0.78883(5) 0.31919(4)
C2 C 0.6952(4) -0.8612(3) 0.0610(3)
H3 H 0.70650 -0.82590 0.02200
N3 N 1.04722(19) -0.75424(18) 0.26633(13)
P3 P 1.11834(6) -0.72450(6) 0.29627(4)
C3 C 0.6519(5) -0.9266(4) 0.0704(5)
H4 H 0.63190 -0.93510 0.03720
N4 N 1.06384(19) -0.75674(17) 0.14041(13)
P4 P 1.13572(7) -0.75819(6) 0.09268(4)
C4 C 0.6368(4) -0.9786(4) 0.1240(6)
H5 H 0.60820 -1.02410 0.12910
C5 C 0.6627(5) -0.9656(3) 0.1707(4)
H6 H 0.65100 -1.00180 0.20940
C6 C 0.7055(4) -0.9013(3) 0.1635(2)
H7 H 0.72430 -0.89350 0.19720
C7 C 0.6758(2) -0.7136(2) 0.12787(16)
C8 C 0.5839(3) -0.7302(2) 0.12515(19)
H8 H 0.57010 -0.76710 0.11020
C9 C 0.5128(3) -0.6934(3) 0.1440(2)
H9 H 0.45030 -0.70450 0.14160
C10 C 0.5336(3) -0.6402(3) 0.1663(2)
H10 H 0.48510 -0.61560 0.18020
C11 C 0.6231(3) -0.6231(2) 0.16857(19)
H11 H 0.63650 -0.58580 0.18330
C12 C 0.6946(3) -0.6593(2) 0.14961(17)
H12 H 0.75680 -0.64710 0.15150
C13 C 0.7948(3) -0.7037(2) 0.02817(17)
C14 C 0.8848(3) -0.6847(3) 0.0113(2)
H13 H 0.93200 -0.70180 0.03960
C15 C 0.9071(4) -0.6403(3) -0.0473(2)
H14 H 0.96930 -0.62680 -0.05880
C16 C 0.8392(4) -0.6160(3) -0.0883(2)
H15 H 0.85470 -0.58710 -0.12850
C17 C 0.7486(4) -0.6336(3) -0.0713(2)
H16 H 0.70150 -0.61590 -0.09950
C18 C 0.7261(3) -0.6769(3) -0.01304(19)
H17 H 0.66340 -0.68840 -0.00130
C19 C 0.7190(2) -0.7021(2) 0.31651(15)
C20 C 0.6271(3) -0.6960(2) 0.33420(18)
H18 H 0.59140 -0.73970 0.35120
C21 C 0.5879(4) -0.6254(3) 0.3269(2)
H19 H 0.52510 -0.62060 0.33820
C22 C 0.6410(5) -0.5629(3) 0.3031(2)
H20 H 0.61430 -0.51480 0.29810
C23 C 0.7307(4) -0.5689(3) 0.2865(2)
H21 H 0.76670 -0.52520 0.27100
C24 C 0.7695(3) -0.6372(2) 0.29210(19)
H22 H 0.83190 -0.64040 0.27910
C25 C 0.6833(2) -0.8536(2) 0.32859(16)
C26 C 0.6144(3) -0.8319(3) 0.2869(2)
H23 H 0.61220 -0.78220 0.25770
C27 C 0.5493(3) -0.8824(3) 0.2879(2)
H24 H 0.50220 -0.86760 0.25960
C28 C 0.5533(3) -0.9544(3) 0.3305(3)
H25 H 0.50960 -0.98970 0.33050
C29 C 0.6193(3) -0.9761(2) 0.3728(3)
H26 H 0.62030 -1.02550 0.40250
C30 C 0.6845(3) -0.9255(2) 0.3719(2)
H27 H 0.73030 -0.94020 0.40110
C31 C 0.8407(2) -0.8259(2) 0.38511(16)
C32 C 0.8116(3) -0.8143(2) 0.43557(17)
H28 H 0.75890 -0.78220 0.43430
C33 C 0.8582(3) -0.8488(2) 0.48781(19)
H29 H 0.83730 -0.84080 0.52220
C34 C 0.9348(3) -0.8945(2) 0.48951(19)
H30 H 0.96700 -0.91810 0.52520
C35 C 0.9649(3) -0.9061(2) 0.43992(19)
H31 H 1.01800 -0.93790 0.44150
C36 C 0.9191(3) -0.8721(2) 0.38781(17)
H32 H 0.94090 -0.88020 0.35360
C37 C 1.2033(3) -0.7972(2) 0.33539(17)
C38 C 1.2918(3) -0.7831(3) 0.3476(2)
H33 H 1.30890 -0.73270 0.33780
C39 C 1.3551(3) -0.8414(3) 0.3736(2)
H34 H 1.41600 -0.83060 0.38000
C40 C 1.3310(3) -0.9145(3) 0.3902(2)
H35 H 1.37400 -0.95440 0.40960
C41 C 1.2438(3) -0.9302(3) 0.3787(2)
H36 H 1.22660 -0.98100 0.39040
C42 C 1.1808(3) -0.8714(3) 0.34997(19)
H37 H 1.12200 -0.88250 0.34030
C43 C 1.0667(2) -0.6883(2) 0.34936(17)
C44 C 1.0704(3) -0.7280(2) 0.40939(18)
H38 H 1.10680 -0.77340 0.42460
C45 C 1.0210(3) -0.7017(3) 0.4478(2)
H39 H 1.02330 -0.72950 0.48920
C46 C 0.9690(3) -0.6360(3) 0.4265(2)
H40 H 0.93530 -0.61850 0.45310
C47 C 0.9655(3) -0.5955(3) 0.3673(2)
H41 H 0.93040 -0.54930 0.35270
C48 C 1.0132(3) -0.6216(2) 0.3280(2)
H42 H 1.00920 -0.59390 0.28660
C49 C 1.1884(2) -0.6489(2) 0.24686(18)
C50 C 1.2356(3) -0.6024(2) 0.2656(2)
H43 H 1.22650 -0.60570 0.30500
C51 C 1.2959(3) -0.5510(3) 0.2281(2)
H44 H 1.32930 -0.52000 0.24180
C52 C 1.3071(3) -0.5449(2) 0.1710(2)
H45 H 1.34880 -0.50970 0.14500
C53 C 1.2585(3) -0.5894(3) 0.1506(2)
H46 H 1.26600 -0.58450 0.11070
C54 C 1.1989(3) -0.6412(2) 0.18867(18)
H47 H 1.16490 -0.67160 0.17470
C55 C 1.0954(3) -0.7995(3) 0.04397(19)
C56 C 1.0464(3) -0.8641(3) 0.0693(2)
H48 H 1.03910 -0.88650 0.11110
C57 C 1.0072(4) -0.8975(4) 0.0349(4)
H49 H 0.97380 -0.94230 0.05300
C58 C 1.0178(4) -0.8643(5) -0.0265(4)
H50 H 0.99230 -0.88680 -0.05040
C59 C 1.0656(4) -0.7984(4) -0.0524(3)
H51 H 1.07140 -0.77500 -0.09420
C60 C 1.1046(3) -0.7667(3) -0.0178(2)
H52 H 1.13830 -0.72210 -0.03590
C61 C 1.1702(3) -0.6640(2) 0.04548(17)
C62 C 1.1076(3) -0.6054(2) 0.0419(2)
H53 H 1.05040 -0.61640 0.06340
C63 C 1.1270(3) -0.5314(3) 0.0076(2)
H54 H 1.08260 -0.49230 0.00520
C64 C 1.2090(3) -0.5142(3) -0.0226(2)
H55 H 1.22260 -0.46320 -0.04550
C65 C 1.2716(4) -0.5706(3) -0.0197(2)
H56 H 1.32880 -0.55860 -0.04120
C66 C 1.2532(3) -0.6453(3) 0.0141(2)
H57 H 1.29800 -0.68380 0.01570
C67 C 1.2407(3) -0.8131(2) 0.12361(18)
C68 C 1.2512(3) -0.8372(2) 0.18394(19)
H58 H 1.20510 -0.82380 0.20720
C69 C 1.3277(3) -0.8805(3) 0.2107(2)
H59 H 1.33450 -0.89620 0.25210
C70 C 1.3948(3) -0.9011(3) 0.1769(2)
H60 H 1.44680 -0.93180 0.19540
C71 C 1.3861(3) -0.8771(3) 0.1173(2)
H61 H 1.43330 -0.88990 0.09430
C72 C 1.3084(3) -0.8341(3) 0.0898(2)
H62 H 1.30170 -0.81920 0.04850
Zr2 Zr 0.56593(2) -0.25558(2) 0.29494(1)
Cl3 Cl 0.55473(7) -0.11731(5) 0.27684(5)
Cl4 Cl 0.55328(7) -0.39788(5) 0.33798(4)
N5 N 0.70175(19) -0.26010(18) 0.27536(13)
P5 P 0.80430(6) -0.28769(6) 0.27252(4)
N6 N 0.59885(18) -0.27596(16) 0.39259(12)
H63 H 0.59810 -0.32520 0.41110
P6 P 0.62174(6) -0.24692(5) 0.44239(4)
N7 N 0.40716(18) -0.24917(17) 0.32099(13)
H64 H 0.39210 -0.20250 0.29800
P7 P 0.31216(6) -0.27625(5) 0.35364(4)
N8 N 0.51897(18) -0.23973(17) 0.21532(12)
P8 P 0.49597(6) -0.21588(6) 0.14995(4)
C73 C 0.8516(2) -0.3434(2) 0.34444(16)
C74 C 0.8159(3) -0.4126(3) 0.3765(2)
H65 H 0.77110 -0.43190 0.35940
C75 C 0.8440(3) -0.4547(3) 0.4333(2)
H66 H 0.81890 -0.50270 0.45450
C76 C 0.9073(3) -0.4280(3) 0.45914(19)
H67 H 0.92610 -0.45700 0.49820
C77 C 0.9433(3) -0.3593(3) 0.42818(19)
H68 H 0.98760 -0.34020 0.44570
C78 C 0.9156(3) -0.3171(3) 0.37129(18)
H69 H 0.94090 -0.26910 0.35030
C79 C 0.8818(2) -0.2105(2) 0.23927(16)
C80 C 0.9776(3) -0.2199(3) 0.23438(19)
H70 H 1.00490 -0.26920 0.24620
C81 C 1.0331(3) -0.1584(3) 0.2126(2)
H71 H 1.09840 -0.16550 0.21020
C82 C 0.9942(4) -0.0873(3) 0.1945(2)
H72 H 1.03280 -0.04520 0.17980
C83 C 0.8996(3) -0.0760(3) 0.1974(2)
H73 H 0.87270 -0.02640 0.18410
C84 C 0.8441(3) -0.1384(2) 0.22026(19)
H74 H 0.77890 -0.13110 0.22270
C85 C 0.8213(2) -0.3470(2) 0.23029(16)
C86 C 0.7501(3) -0.3501(2) 0.19534(17)
H75 H 0.69250 -0.32480 0.19660
C87 C 0.7617(3) -0.3895(2) 0.15899(19)
H76 H 0.71280 -0.39030 0.13480
C88 C 0.8440(3) -0.4275(3) 0.1578(2)
H77 H 0.85240 -0.45370 0.13210
C89 C 0.9141(3) -0.4278(3) 0.1934(2)
H78 H 0.97000 -0.45570 0.19330
C90 C 0.9036(3) -0.3875(3) 0.2294(2)
H79 H 0.95280 -0.38740 0.25370
C91 C 0.5247(2) -0.1945(2) 0.45951(16)
C92 C 0.4562(2) -0.1623(2) 0.41977(18)
H80 H 0.45660 -0.17010 0.38380
C93 C 0.3863(3) -0.1185(3) 0.4324(2)
H81 H 0.33950 -0.09570 0.40450
C94 C 0.3831(3) -0.1074(2) 0.48307(19)
H82 H 0.33390 -0.07770 0.49100
C95 C 0.4512(3) -0.1390(3) 0.5237(2)
H83 H 0.45060 -0.12990 0.55910
C96 C 0.5201(3) -0.1837(3) 0.51218(19)
H84 H 0.56540 -0.20780 0.54090
C97 C 0.7158(2) -0.1825(2) 0.42466(16)
C98 C 0.7545(2) -0.1545(2) 0.36780(18)
H85 H 0.73530 -0.17230 0.33920
C99 C 0.8216(3) -0.1005(3) 0.3530(2)
H86 H 0.84760 -0.08110 0.31410
C100 C 0.8504(3) -0.0750(2) 0.3937(2)
H87 H 0.89570 -0.03770 0.38290
C101 C 0.8143(3) -0.1031(2) 0.4505(2)
H88 H 0.83530 -0.08590 0.47900
C102 C 0.7472(3) -0.1566(2) 0.46587(18)
H89 H 0.72220 -0.17580 0.50510
C103 C 0.6491(2) -0.3240(2) 0.51059(15)
C104 C 0.7393(3) -0.3432(2) 0.53017(17)
H90 H 0.78890 -0.31270 0.50910
C105 C 0.7563(3) -0.4068(2) 0.58025(19)
H91 H 0.81770 -0.41970 0.59380
C106 C 0.6845(3) -0.4515(2) 0.61067(17)
H92 H 0.69680 -0.49540 0.64480
C107 C 0.5958(3) -0.4331(2) 0.59215(18)
H93 H 0.54650 -0.46380 0.61360
C108 C 0.5781(3) -0.3697(2) 0.54203(17)
H94 H 0.51650 -0.35730 0.52890
C109 C 0.2507(2) -0.3327(2) 0.32427(16)
C110 C 0.1764(2) -0.3764(2) 0.35343(19)
H95 H 0.15810 -0.37990 0.39200
C111 C 0.1288(3) -0.4149(2) 0.3270(2)
H96 H 0.07730 -0.44360 0.34710
C112 C 0.1556(3) -0.4116(3) 0.2719(3)
H97 H 0.12300 -0.43820 0.25390
C113 C 0.2293(4) -0.3700(3) 0.2431(2)
H98 H 0.24800 -0.36820 0.20500
C114 C 0.2771(3) -0.3304(2) 0.26845(19)
H99 H 0.32810 -0.30150 0.24770
C115 C 0.3250(2) -0.33376(19) 0.43063(15)
C116 C 0.3682(3) -0.4038(2) 0.44558(17)
H100 H 0.39110 -0.41960 0.41520
C117 C 0.3789(3) -0.4516(2) 0.50387(17)
H101 H 0.40900 -0.49960 0.51320
C118 C 0.3461(2) -0.4297(2) 0.54800(17)
H102 H 0.35240 -0.46290 0.58800
C119 C 0.3043(3) -0.3605(2) 0.53479(17)
H103 H 0.28240 -0.34520 0.56560
C120 C 0.2936(3) -0.3121(2) 0.47609(16)
H104 H 0.26460 -0.26370 0.46710
C121 C 0.2303(2) -0.1992(2) 0.34679(15)
C122 C 0.1419(2) -0.2106(2) 0.37335(18)
H105 H 0.12490 -0.26020 0.39800
C123 C 0.0791(3) -0.1516(3) 0.3645(2)
H106 H 0.01970 -0.16030 0.38350
C124 C 0.1021(3) -0.0811(3) 0.3286(2)
H107 H 0.05790 -0.04070 0.32160
C125 C 0.1882(4) -0.0673(2) 0.3022(2)
H108 H 0.20380 -0.01730 0.27770
C126 C 0.2534(3) -0.1267(2) 0.31118(18)
H109 H 0.31320 -0.11710 0.29290
C127 C 0.3835(3) -0.1675(2) 0.13124(16)
C128 C 0.3157(3) -0.1884(3) 0.10335(19)
H110 H 0.32720 -0.22940 0.09130
C129 C 0.2308(3) -0.1495(3) 0.0929(2)
H111 H 0.18440 -0.16440 0.07400
C130 C 0.2131(3) -0.0902(3) 0.1095(2)
H112 H 0.15530 -0.06320 0.10120
C131 C 0.2790(3) -0.0696(3) 0.1383(2)
H113 H 0.26630 -0.02890 0.15060
C132 C 0.3642(3) -0.1082(2) 0.14951(18)
H114 H 0.40950 -0.09410 0.16970
C133 C 0.5786(3) -0.1536(2) 0.09871(15)
C134 C 0.5574(3) -0.1053(2) 0.04161(17)
H115 H 0.49580 -0.10070 0.02850
C135 C 0.6266(4) -0.0636(2) 0.00371(18)
H116 H 0.61230 -0.03030 -0.03530
C136 C 0.7161(4) -0.0709(3) 0.0229(2)
H117 H 0.76400 -0.04440 -0.00360
C137 C 0.7364(3) -0.1161(3) 0.0800(2)
H118 H 0.79750 -0.11900 0.09340
C138 C 0.6684(3) -0.1573(2) 0.11792(18)
H119 H 0.68280 -0.18850 0.15740
C139 C 0.4968(2) -0.2958(2) 0.12802(16)
C140 C 0.4978(2) -0.3669(2) 0.17260(19)
H120 H 0.49470 -0.37220 0.21270
C141 C 0.5031(3) -0.4303(2) 0.1589(2)
H121 H 0.50310 -0.47880 0.18970
C142 C 0.5085(3) -0.4239(3) 0.1013(2)
H122 H 0.51180 -0.46790 0.09250
C143 C 0.5091(3) -0.3539(3) 0.0563(2)
H123 H 0.51320 -0.34950 0.01640
C144 C 0.5037(3) -0.2899(2) 0.06925(18)
H124 H 0.50470 -0.24160 0.03810

loop_
_atom_type_symbol
_atom_type_radius_bond
C 0.68
H 0.23
Cl 0.99
N 0.68
P 1.05
Zr 1.56
